data_7028678
loop_
_publ_author_name
'Biesiada, M.'
'Kourkoumelis, N.'
'Kubicki, M.'
'Owczarzak, A. M.'
'Balas, V.'
'Hadjikakou, S. K.'

_publ_section_title
;
 Fundamental chemistry of iodine. The reaction of di-iodine towards
 thiourea and its methyl-derivative: formation of aminothiazoles and
 aminothiadiazoles through dicationic disulfides.
;
_journal_issue 12
_journal_name_full 'Dalton transactions (Cambridge, England : 2003)'
_journal_page_first 4790
_journal_page_last 4806
_journal_paper_doi 10.1039/c3dt53302f
_journal_volume 43
_journal_year 2014
_chemical_formula_moiety '2(C2 H8 N4 S2), I3, 2(I), Cl'
_chemical_formula_sum 'C4 H16 Cl I5 N8 S4'
_chemical_formula_weight 974.44
_chemical_name_systematic
;
 ?
;
_space_group_IT_number 14
_symmetry_cell_setting monoclinic
_symmetry_space_group_name_Hall '-P 2yn'
_symmetry_space_group_name_H-M 'P 1 21/n 1'
_atom_sites_solution_hydrogens geom
_atom_sites_solution_primary direct
_atom_sites_solution_secondary difmap
_audit_creation_method SHELXL-97
_cell_angle_alpha 90.00
_cell_angle_beta 109.653(4)
_cell_angle_gamma 90.00
_cell_formula_units_Z 2
_cell_length_a 9.6516(3)
_cell_length_b 9.7546(2)
_cell_length_c 13.8230(5)
_cell_measurement_reflns_used 5739
_cell_measurement_temperature 129.9(2)
_cell_measurement_theta_max 75.4687
_cell_measurement_theta_min 3.3923
_cell_volume 1225.59(7)
_computing_cell_refinement
;
CrysAlisPro, Agilent Technologies,
Version 1.171.35.21 (release 20-01-2012 CrysAlis171 .NET)
(compiled Jan 23 2012,18:06:46)
;
_computing_data_collection
;
CrysAlisPro, Agilent Technologies,
Version 1.171.35.21 (release 20-01-2012 CrysAlis171 .NET)
(compiled Jan 23 2012,18:06:46)
;
_computing_data_reduction
;
CrysAlisPro, Agilent Technologies,
Version 1.171.35.21 (release 20-01-2012 CrysAlis171 .NET)
(compiled Jan 23 2012,18:06:46)
;
_computing_structure_refinement 'SHELXL-97 (Sheldrick, 1997)'
_diffrn_ambient_temperature 129.9(2)
_diffrn_detector_area_resol_mean 10.5357
_diffrn_measured_fraction_theta_full 0.999
_diffrn_measured_fraction_theta_max 0.989
_diffrn_measurement_device_type 'SuperNova, Single source at offset), Atlas'
_diffrn_measurement_method '\w scans'
_diffrn_radiation_monochromator mirror
_diffrn_radiation_source 'SuperNova (Cu) X-ray Source'
_diffrn_radiation_type 'Cu K\a'
_diffrn_radiation_wavelength 1.5418
_diffrn_reflns_av_R_equivalents 0.0000
_diffrn_reflns_av_sigmaI/netI 0.0097
_diffrn_reflns_limit_h_max 12
_diffrn_reflns_limit_h_min -11
_diffrn_reflns_limit_k_max 12
_diffrn_reflns_limit_k_min -12
_diffrn_reflns_limit_l_max 16
_diffrn_reflns_limit_l_min -17
_diffrn_reflns_number 3685
_diffrn_reflns_theta_full 70.00
_diffrn_reflns_theta_max 75.71
_diffrn_reflns_theta_min 4.91
_exptl_absorpt_coefficient_mu 54.076
_exptl_absorpt_correction_T_max 1.00000
_exptl_absorpt_correction_T_min 0.32243
_exptl_absorpt_correction_type multi-scan
_exptl_absorpt_process_details
;
CrysAlisPro, Agilent Technologies,
Version 1.171.35.21 (release 20-01-2012 CrysAlis171 .NET)
(compiled Jan 23 2012,18:06:46)
Empirical absorption correction using spherical harmonics,
 implemented in SCALE3 ABSPACK scaling algorithm.
;
_exptl_crystal_colour red
_exptl_crystal_density_diffrn 2.641
_exptl_crystal_density_method 'not measured'
_exptl_crystal_description block
_exptl_crystal_F_000 884
_exptl_crystal_size_max 0.04
_exptl_crystal_size_mid 0.03
_exptl_crystal_size_min 0.02
_refine_diff_density_max 2.743
_refine_diff_density_min -1.399
_refine_diff_density_rms 0.276
_refine_ls_extinction_method none
_refine_ls_goodness_of_fit_ref 1.099
_refine_ls_hydrogen_treatment constr
_refine_ls_matrix_type full
_refine_ls_number_parameters 104
_refine_ls_number_reflns 3685
_refine_ls_number_restraints 0
_refine_ls_restrained_S_all 1.099
_refine_ls_R_factor_all 0.0467
_refine_ls_R_factor_gt 0.0444
_refine_ls_shift/su_max 0.001
_refine_ls_shift/su_mean 0.000
_refine_ls_structure_factor_coef Fsqd
_refine_ls_weighting_details 'calc w=1/[\s^2^(Fo^2^)+(0.0994P)^2^+2.4648P] where P=(Fo^2^+2Fc^2^)/3'
_refine_ls_weighting_scheme calc
_refine_ls_wR_factor_gt 0.1355
_refine_ls_wR_factor_ref 0.1378
_reflns_number_gt 3404
_reflns_number_total 3685
_reflns_threshold_expression >2sigma(I)
_cod_data_source_file c3dt53302f.txt
_cod_data_source_block 2
_cod_original_cell_volume 1225.59(6)
_cod_original_sg_symbol_H-M ' P 21/n'
_cod_database_code 7028678

loop_
_symmetry_equiv_pos_as_xyz
'x, y, z'
'-x+1/2, y+1/2, -z+1/2'
'-x, -y, -z'
'x-1/2, -y-1/2, z-1/2'

loop_
_atom_site_label
_atom_site_type_symbol
_atom_site_fract_x
_atom_site_fract_y
_atom_site_fract_z
_atom_site_U_iso_or_equiv
_atom_site_adp_type
_atom_site_occupancy
_atom_site_symmetry_multiplicity
_atom_site_calc_flag
_atom_site_refinement_flags
I1 I 0.16085(5) 0.25926(3) 0.61089(3) 0.01917(15) Uani 1 1 d .
Cl1 Cl 0.5000 0.5000 0.5000 0.0203(4) Uani 1 2 d S
S1 S 0.10191(17) 0.18825(14) 0.21745(11) 0.0229(3) Uani 1 1 d .
N11 N -0.0305(6) -0.0450(5) 0.2183(4) 0.0226(10) Uani 1 1 d .
H11B H -0.0655 -0.1128 0.2424 0.027 Uiso 1 1 calc R
H11A H -0.0382 -0.0437 0.1545 0.027 Uiso 1 1 calc R
C1 C 0.0344(7) 0.0561(6) 0.2785(4) 0.0198(11) Uani 1 1 d .
I2 I 0.5000 0.0000 0.5000 0.02527(17) Uani 1 2 d S
S2 S 0.22286(16) 0.30603(14) 0.33811(11) 0.0234(3) Uani 1 1 d .
N12 N 0.0492(7) 0.0594(5) 0.3758(4) 0.0268(11) Uani 1 1 d .
H12A H 0.0155 -0.0066 0.4026 0.032 Uiso 1 1 calc R
H12B H 0.0926 0.1277 0.4131 0.032 Uiso 1 1 calc R
C2 C 0.0968(7) 0.4357(6) 0.3446(4) 0.0194(11) Uani 1 1 d .
I3 I 0.29636(4) -0.16236(4) 0.56926(3) 0.02805(15) Uani 1 1 d .
N21 N -0.0448(6) 0.4295(6) 0.2918(4) 0.0283(11) Uani 1 1 d .
H21A H -0.1025 0.4940 0.2971 0.034 Uiso 1 1 calc R
H21B H -0.0796 0.3609 0.2519 0.034 Uiso 1 1 calc R
N22 N 0.1557(6) 0.5367(5) 0.4061(4) 0.0219(10) Uani 1 1 d .
H22A H 0.1017 0.6032 0.4135 0.026 Uiso 1 1 calc R
H22B H 0.2487 0.5370 0.4393 0.026 Uiso 1 1 calc R

loop_
_atom_site_aniso_label
_atom_site_aniso_U_11
_atom_site_aniso_U_22
_atom_site_aniso_U_33
_atom_site_aniso_U_23
_atom_site_aniso_U_13
_atom_site_aniso_U_12
I1 0.0214(3) 0.0203(2) 0.0157(3) 0.00028(11) 0.00621(19) 0.00184(11)
Cl1 0.0198(10) 0.0293(9) 0.0112(8) -0.0015(8) 0.0044(7) 0.0020(8)
S1 0.0317(7) 0.0223(7) 0.0181(6) -0.0038(5) 0.0127(6) -0.0064(5)
N11 0.033(3) 0.018(2) 0.018(2) -0.0007(18) 0.011(2) -0.005(2)
C1 0.025(3) 0.019(3) 0.017(2) 0.000(2) 0.008(2) 0.004(2)
I2 0.0285(4) 0.0220(3) 0.0227(3) -0.0016(2) 0.0052(2) 0.0045(2)
S2 0.0212(7) 0.0223(7) 0.0266(7) -0.0064(5) 0.0080(5) -0.0009(5)
N12 0.045(3) 0.022(2) 0.016(2) -0.0036(19) 0.013(2) -0.008(2)
C2 0.022(3) 0.020(3) 0.016(2) 0.001(2) 0.005(2) -0.002(2)
I3 0.0330(3) 0.0216(2) 0.0279(2) 0.00037(13) 0.00799(18) 0.00281(13)
N21 0.021(3) 0.027(3) 0.031(3) -0.008(2) 0.001(2) 0.000(2)
N22 0.018(2) 0.021(2) 0.022(2) -0.0034(19) 0.0001(19) -0.0003(18)

loop_
_atom_type_symbol
_atom_type_description
_atom_type_scat_dispersion_real
_atom_type_scat_dispersion_imag
_atom_type_scat_source
C C 0.0181 0.0091 'International Tables Vol C Tables 4.2.6.8 and 6.1.1.4'
H H 0.0000 0.0000 'International Tables Vol C Tables 4.2.6.8 and 6.1.1.4'
O O 0.0492 0.0322 'International Tables Vol C Tables 4.2.6.8 and 6.1.1.4'
S S 0.3331 0.5567 'International Tables Vol C Tables 4.2.6.8 and 6.1.1.4'
I I -0.3257 6.8362 'International Tables Vol C Tables 4.2.6.8 and 6.1.1.4'
Cl Cl 0.3639 0.7018 'International Tables Vol C Tables 4.2.6.8 and 6.1.1.4'
N N 0.0311 0.0180 'International Tables Vol C Tables 4.2.6.8 and 6.1.1.4'

loop_
_geom_angle_atom_site_label_1
_geom_angle_atom_site_label_2
_geom_angle_atom_site_label_3
_geom_angle
_geom_angle_site_symmetry_1
C1 S1 S2 102.7(2) .
N12 C1 N11 122.6(6) .
N12 C1 S1 122.7(5) .
N11 C1 S1 114.7(4) .
I3 I2 I3 180.0 3_656
C2 S2 S1 103.2(2) .
N22 C2 N21 122.8(6) .
N22 C2 S2 114.6(5) .
N21 C2 S2 122.6(5) .

loop_
_geom_bond_atom_site_label_1
_geom_bond_atom_site_label_2
_geom_bond_distance
_geom_bond_site_symmetry_2
S1 C1 1.780(6) .
S1 S2 2.038(2) .
N11 C1 1.307(8) .
C1 N12 1.303(7) .
I2 I3 2.9246(4) 3_656
I2 I3 2.9246(4) .
S2 C2 1.778(6) .
C2 N22 1.300(8) .
C2 N21 1.316(8) .

loop_
_geom_hbond_atom_site_label_D
_geom_hbond_atom_site_label_H
_geom_hbond_atom_site_label_A
_geom_hbond_distance_DH
_geom_hbond_distance_HA
_geom_hbond_distance_DA
_geom_hbond_angle_DHA
_geom_hbond_site_symmetry_A
N11 H11B I1 0.86 2.87 3.678(5) 156.6 3_556
N11 H11B I3 0.86 3.19 3.587(5) 110.9 4
N11 H11A Cl1 0.86 2.33 3.159(5) 163.5 2_545
N12 H12A I1 0.86 2.96 3.749(5) 152.6 3_556
N12 H12B S2 0.86 2.56 3.075(6) 119.3 .
N12 H12B I1 0.86 2.89 3.629(5) 145.3 .
N21 H21A I1 0.86 2.86 3.646(6) 152.0 3_566
N21 H21B S1 0.86 2.59 3.095(6) 118.8 .
N21 H21B I1 0.86 2.86 3.597(5) 145.1 4_565
N22 H22A I1 0.86 2.79 3.587(5) 155.9 3_566
N22 H22A I3 0.86 3.27 3.673(5) 111.7 1_565
N22 H22B Cl1 0.86 2.31 3.155(5) 166.5 .

loop_
_geom_torsion_atom_site_label_1
_geom_torsion_atom_site_label_2
_geom_torsion_atom_site_label_3
_geom_torsion_atom_site_label_4
_geom_torsion
S2 S1 C1 N12 8.9(6)
S2 S1 C1 N11 -170.7(4)
C1 S1 S2 C2 -94.5(3)
S1 S2 C2 N22 -169.5(4)
S1 S2 C2 N21 10.7(6)
